data_4106268
loop_
_publ_author_name
'Takashi Kimura'
'Naoyuki Koiso'
'Koji Ishiwata'
'Shigeki Kuwata'
'Takao Ikariya'

_publ_section_title
;
 H-H and N-H Bond Cleavage of Dihydrogen and Ammonia with a Bifunctional
 Parent Imido (NH)-Bridged Diiridium Complex
;
_journal_name_full 'Journal of the American Chemical Society'
_journal_page_first 8880
_journal_page_last 8883
_journal_paper_doi 10.1021/ja203538b
_journal_volume 133
_journal_year 2011
_chemical_formula_moiety 'C20 H32 Ir2 N, C24 H20 B, C H2 Cl2 '
_chemical_formula_sum 'C45 H54 B Cl2 Ir2 N'
_chemical_formula_weight 1075.08
_space_group_IT_number 2
_symmetry_cell_setting triclinic
_symmetry_Int_Tables_number 2
_symmetry_space_group_name_Hall '-P 1'
_symmetry_space_group_name_H-M 'P -1'
_cell_angle_alpha 81.67(2)
_cell_angle_beta 80.053(18)
_cell_angle_gamma 83.00(2)
_cell_formula_units_Z 2
_cell_length_a 9.722(7)
_cell_length_b 12.154(9)
_cell_length_c 18.628(13)
_cell_measurement_reflns_used 8350
_cell_measurement_temperature 93.1
_cell_measurement_theta_max 31.5
_cell_measurement_theta_min 2.6
_cell_volume 2135(3)
_computing_cell_refinement CrystalClear
_computing_data_collection CrystalClear
_computing_data_reduction CrystalStructure
_computing_publication_material 'CrystalStructure 3.8'
_computing_structure_refinement CRYSTALS
_computing_structure_solution 'DIRDIF99 (PATTY)'
_diffrn_ambient_temperature 93.1
_diffrn_detector_area_resol_mean 7.31
_diffrn_measured_fraction_theta_full 0.935
_diffrn_measured_fraction_theta_max 0.804
_diffrn_measurement_device_type 'Rigaku Saturn'
_diffrn_measurement_method \w
_diffrn_radiation_type 'Mo K\a'
_diffrn_radiation_wavelength 0.71070
_diffrn_reflns_av_R_equivalents 0.045
_diffrn_reflns_limit_h_max 13
_diffrn_reflns_limit_h_min -14
_diffrn_reflns_limit_k_max 15
_diffrn_reflns_limit_k_min -17
_diffrn_reflns_limit_l_max 19
_diffrn_reflns_limit_l_min -25
_diffrn_reflns_number 18706
_diffrn_reflns_theta_full 27.50
_diffrn_reflns_theta_max 31.29
_exptl_absorpt_coefficient_mu 6.401
_exptl_absorpt_correction_T_max 0.147
_exptl_absorpt_correction_T_min 0.108
_exptl_absorpt_correction_type multi-scan
_exptl_absorpt_process_details 'Jacobson, R. (1998) Private communication'
_exptl_crystal_colour orange
_exptl_crystal_density_diffrn 1.673
_exptl_crystal_description block
_exptl_crystal_F_000 1048.00
_exptl_crystal_size_max 0.30
_exptl_crystal_size_mid 0.30
_exptl_crystal_size_min 0.30
_refine_diff_density_max 6.28
_refine_diff_density_min -3.68
_refine_ls_extinction_method none
_refine_ls_goodness_of_fit_ref 0.999
_refine_ls_hydrogen_treatment constr
_refine_ls_number_parameters 483
_refine_ls_number_reflns 9173
_refine_ls_R_factor_gt 0.0545
_refine_ls_shift/su_max 0.0000
_refine_ls_structure_factor_coef Fsqd
_refine_ls_weighting_details 'w = 1/[0.0034Fo^2^ + 0.9650\s(Fo^2^)]/(4Fo^2^)'
_refine_ls_weighting_scheme calc
_refine_ls_wR_factor_ref 0.1722
_reflns_number_gt 7288
_reflns_number_total 9174
_reflns_threshold_expression F^2^>2.0\s(F^2^)
_cod_data_source_file ja203538b_si_003.cif
_cod_data_source_block '__[(Cp*Ir)2(mu-H)(mu-NH)][BPh4].CH2Cl2(3.CH2Cl2)'
_cod_original_cell_volume 2134(3)
_cod_original_formula_sum 'C45 H54 B Cl2 Ir2 N '
_cod_database_code 4106268

loop_
_symmetry_equiv_pos_site_id
_symmetry_equiv_pos_as_xyz
1 +X,+Y,+Z
2 -X,-Y,-Z

loop_
_atom_site_label
_atom_site_type_symbol
_atom_site_fract_x
_atom_site_fract_y
_atom_site_fract_z
_atom_site_U_iso_or_equiv
_atom_site_adp_type
_atom_site_occupancy
_atom_site_symmetry_multiplicity
_atom_site_calc_flag
_atom_site_refinement_flags
Ir(1) Ir 0.09977(3) 0.35141(3) 0.31830(2) 0.01367(9) Uani 1.00 1 d .
Ir(2) Ir 0.19031(3) 0.28013(3) 0.18766(2) 0.01379(9) Uani 1.00 1 d .
Cl(1) Cl 0.3670(4) -0.0527(3) 0.6185(2) 0.0703(13) Uani 1.00 1 d .
Cl(2) Cl 0.1197(3) 0.1056(2) 0.65357(18) 0.0464(8) Uani 1.00 1 d .
N(1) N 0.1693(8) 0.4202(6) 0.2235(3) 0.0190(18) Uani 1.00 1 d .
C(1) C -0.0055(9) 0.4631(7) 0.3978(4) 0.018(2) Uani 1.00 1 d .
C(2) C 0.1316(10) 0.4238(8) 0.4137(4) 0.020(2) Uani 1.00 1 d .
C(3) C 0.1465(10) 0.3040(8) 0.4290(4) 0.021(2) Uani 1.00 1 d .
C(4) C 0.0116(10) 0.2647(8) 0.4275(4) 0.023(2) Uani 1.00 1 d .
C(5) C -0.0794(9) 0.3626(8) 0.4048(4) 0.019(2) Uani 1.00 1 d .
C(6) C -0.0698(11) 0.5792(8) 0.3799(5) 0.028(2) Uani 1.00 1 d .
C(7) C 0.2439(11) 0.4981(8) 0.4164(4) 0.026(2) Uani 1.00 1 d .
C(8) C 0.2718(10) 0.2320(10) 0.4476(5) 0.033(2) Uani 1.00 1 d .
C(9) C -0.0250(11) 0.1466(7) 0.4451(5) 0.026(2) Uani 1.00 1 d .
C(10) C -0.2288(10) 0.3609(8) 0.3947(5) 0.024(2) Uani 1.00 1 d .
C(11) C 0.2276(10) 0.2744(8) 0.0696(4) 0.022(2) Uani 1.00 1 d .
C(12) C 0.1343(9) 0.1928(7) 0.1034(4) 0.019(2) Uani 1.00 1 d .
C(13) C 0.2098(10) 0.1119(8) 0.1518(4) 0.022(2) Uani 1.00 1 d .
C(14) C 0.3448(10) 0.1489(8) 0.1491(5) 0.023(2) Uani 1.00 1 d .
C(15) C 0.3565(10) 0.2500(8) 0.0972(4) 0.022(2) Uani 1.00 1 d .
C(16) C 0.1975(12) 0.3675(9) 0.0084(5) 0.032(2) Uani 1.00 1 d .
C(17) C -0.0083(11) 0.1876(9) 0.0853(5) 0.030(2) Uani 1.00 1 d .
C(18) C 0.1543(11) 0.0084(9) 0.1958(6) 0.032(2) Uani 1.00 1 d .
C(19) C 0.4562(10) 0.0908(9) 0.1906(5) 0.030(2) Uani 1.00 1 d .
C(20) C 0.4867(11) 0.3097(9) 0.0750(5) 0.031(2) Uani 1.00 1 d .
C(21) C 0.3507(9) 0.6744(6) 0.1854(4) 0.0148(19) Uani 1.00 1 d .
C(22) C 0.2152(9) 0.7049(8) 0.2221(4) 0.021(2) Uani 1.00 1 d .
C(23) C 0.0945(9) 0.7028(8) 0.1927(5) 0.021(2) Uani 1.00 1 d .
C(24) C 0.1039(10) 0.6724(8) 0.1229(5) 0.024(2) Uani 1.00 1 d .
C(25) C 0.2346(10) 0.6382(8) 0.0844(4) 0.022(2) Uani 1.00 1 d .
C(26) C 0.3551(9) 0.6403(8) 0.1164(4) 0.021(2) Uani 1.00 1 d .
C(27) C 0.5854(8) 0.5543(7) 0.2156(4) 0.0142(19) Uani 1.00 1 d .
C(28) C 0.5121(9) 0.4609(7) 0.2473(4) 0.018(2) Uani 1.00 1 d .
C(29) C 0.5735(10) 0.3509(8) 0.2516(5) 0.027(2) Uani 1.00 1 d .
C(30) C 0.7148(10) 0.3303(7) 0.2227(4) 0.021(2) Uani 1.00 1 d .
C(31) C 0.7898(9) 0.4188(7) 0.1906(5) 0.022(2) Uani 1.00 1 d .
C(32) C 0.7283(10) 0.5282(8) 0.1866(4) 0.024(2) Uani 1.00 1 d .
C(33) C 0.4742(9) 0.7165(8) 0.2991(4) 0.017(2) Uani 1.00 1 d .
C(34) C 0.5238(9) 0.6519(7) 0.3594(4) 0.016(2) Uani 1.00 1 d .
C(35) C 0.4985(10) 0.6871(8) 0.4292(4) 0.024(2) Uani 1.00 1 d .
C(36) C 0.4228(11) 0.7887(9) 0.4412(4) 0.027(2) Uani 1.00 1 d .
C(37) C 0.3707(10) 0.8530(8) 0.3836(5) 0.025(2) Uani 1.00 1 d .
C(38) C 0.3970(10) 0.8200(8) 0.3128(4) 0.023(2) Uani 1.00 1 d .
C(39) C 0.2953(14) 0.0637(10) 0.6638(7) 0.044(3) Uani 1.00 1 d .
C(40) C 0.5910(9) 0.7757(7) 0.1604(4) 0.0160(16) Uiso 1.00 1 d .
C(41) C 0.7145(9) 0.8030(7) 0.1812(4) 0.0199(17) Uiso 1.00 1 d .
C(42) C 0.7983(10) 0.8797(8) 0.1380(4) 0.0232(19) Uiso 1.00 1 d .
C(43) C 0.7603(9) 0.9366(7) 0.0727(4) 0.0181(17) Uiso 1.00 1 d .
C(44) C 0.6382(9) 0.9103(7) 0.0500(4) 0.0167(16) Uiso 1.00 1 d .
C(45) C 0.5558(9) 0.8336(7) 0.0942(4) 0.0192(17) Uiso 1.00 1 d .
B(1) B 0.4984(9) 0.6805(8) 0.2147(4) 0.015(2) Uani 1.00 1 d .
H(1) H 0.1864 0.4942 0.2024 0.022 Uiso 1.00 1 c R
H(2) H -0.0015 0.6301 0.3766 0.032 Uiso 1.00 1 c R
H(3) H -0.1462 0.5958 0.4173 0.032 Uiso 1.00 1 c R
H(4) H -0.1028 0.5857 0.3342 0.032 Uiso 1.00 1 c R
H(5) H 0.3253 0.4536 0.4294 0.032 Uiso 1.00 1 c R
H(6) H 0.2100 0.5478 0.4518 0.032 Uiso 1.00 1 c R
H(7) H 0.2666 0.5399 0.3694 0.032 Uiso 1.00 1 c R
H(8) H 0.2522 0.1561 0.4562 0.040 Uiso 1.00 1 c R
H(9) H 0.2968 0.2524 0.4907 0.040 Uiso 1.00 1 c R
H(10) H 0.3473 0.2413 0.4081 0.040 Uiso 1.00 1 c R
H(11) H -0.1199 0.1439 0.4396 0.031 Uiso 1.00 1 c R
H(12) H -0.0131 0.1193 0.4943 0.031 Uiso 1.00 1 c R
H(13) H 0.0349 0.1015 0.4126 0.031 Uiso 1.00 1 c R
H(14) H -0.2688 0.4350 0.3823 0.029 Uiso 1.00 1 c R
H(15) H -0.2804 0.3286 0.4392 0.029 Uiso 1.00 1 c R
H(16) H -0.2317 0.3176 0.3565 0.029 Uiso 1.00 1 c R
H(17) H 0.2770 0.4084 -0.0070 0.038 Uiso 1.00 1 c R
H(18) H 0.1775 0.3361 -0.0319 0.038 Uiso 1.00 1 c R
H(19) H 0.1190 0.4162 0.0263 0.038 Uiso 1.00 1 c R
H(20) H -0.0286 0.2478 0.0489 0.037 Uiso 1.00 1 c R
H(21) H -0.0109 0.1188 0.0673 0.037 Uiso 1.00 1 c R
H(22) H -0.0761 0.1926 0.1283 0.037 Uiso 1.00 1 c R
H(23) H 0.0618 0.0040 0.1871 0.039 Uiso 1.00 1 c R
H(24) H 0.2131 -0.0556 0.1814 0.039 Uiso 1.00 1 c R
H(25) H 0.1528 0.0115 0.2466 0.039 Uiso 1.00 1 c R
H(26) H 0.4219 0.0271 0.2210 0.037 Uiso 1.00 1 c R
H(27) H 0.5364 0.0679 0.1572 0.037 Uiso 1.00 1 c R
H(28) H 0.4813 0.1402 0.2203 0.037 Uiso 1.00 1 c R
H(29) H 0.5592 0.2721 0.1004 0.037 Uiso 1.00 1 c R
H(30) H 0.5167 0.3115 0.0236 0.037 Uiso 1.00 1 c R
H(31) H 0.4662 0.3839 0.0870 0.037 Uiso 1.00 1 c R
H(32) H 0.2062 0.7280 0.2694 0.023 Uiso 1.00 1 c R
H(33) H 0.0052 0.7225 0.2201 0.025 Uiso 1.00 1 c R
H(34) H 0.0216 0.6746 0.1014 0.028 Uiso 1.00 1 c R
H(35) H 0.2421 0.6136 0.0376 0.027 Uiso 1.00 1 c R
H(36) H 0.4439 0.6179 0.0896 0.026 Uiso 1.00 1 c R
H(37) H 0.4151 0.4738 0.2663 0.022 Uiso 1.00 1 c R
H(38) H 0.5206 0.2910 0.2746 0.033 Uiso 1.00 1 c R
H(39) H 0.7590 0.2560 0.2247 0.025 Uiso 1.00 1 c R
H(40) H 0.8860 0.4044 0.1706 0.026 Uiso 1.00 1 c R
H(41) H 0.7834 0.5870 0.1641 0.031 Uiso 1.00 1 c R
H(42) H 0.5761 0.5818 0.3529 0.019 Uiso 1.00 1 c R
H(43) H 0.5337 0.6407 0.4689 0.029 Uiso 1.00 1 c R
H(44) H 0.4074 0.8131 0.4884 0.033 Uiso 1.00 1 c R
H(45) H 0.3157 0.9217 0.3914 0.030 Uiso 1.00 1 c R
H(46) H 0.3620 0.8678 0.2736 0.027 Uiso 1.00 1 c R
H(47) H 0.3002 0.0448 0.7146 0.055 Uiso 1.00 1 c R
H(48) H 0.3494 0.1243 0.6443 0.055 Uiso 1.00 1 c R
H(49) H 0.7411 0.7677 0.2264 0.024 Uiso 1.00 1 c R
H(50) H 0.8822 0.8940 0.1531 0.028 Uiso 1.00 1 c R
H(51) H 0.8154 0.9916 0.0441 0.022 Uiso 1.00 1 c R
H(52) H 0.6125 0.9451 0.0045 0.020 Uiso 1.00 1 c R
H(53) H 0.4719 0.8195 0.0790 0.023 Uiso 1.00 1 c R

loop_
_atom_site_aniso_label
_atom_site_aniso_U_11
_atom_site_aniso_U_22
_atom_site_aniso_U_33
_atom_site_aniso_U_12
_atom_site_aniso_U_13
_atom_site_aniso_U_23
Ir(1) 0.01188(18) 0.0179(2) 0.01134(18) -0.00193(13) -0.00050(12) -0.00358(12)
Ir(2) 0.01261(19) 0.0173(2) 0.01119(18) -0.00057(13) -0.00041(12) -0.00338(12)
Cl(1) 0.050(2) 0.057(2) 0.116(3) -0.0004(18) -0.015(2) -0.053(2)
Cl(2) 0.0362(16) 0.0490(18) 0.0530(17) -0.0057(13) 0.0027(13) -0.0127(13)
N(1) 0.023(4) 0.019(3) 0.013(3) -0.006(3) 0.007(2) -0.002(2)
C(1) 0.022(4) 0.026(4) 0.005(3) -0.001(3) 0.002(3) -0.004(3)
C(2) 0.023(4) 0.025(4) 0.013(3) 0.001(3) -0.005(3) -0.009(3)
C(3) 0.020(4) 0.027(5) 0.016(4) -0.006(3) -0.002(3) -0.006(3)
C(4) 0.025(4) 0.029(5) 0.013(3) -0.006(4) 0.005(3) -0.003(3)
C(5) 0.019(4) 0.029(5) 0.007(3) 0.004(3) 0.001(3) -0.005(3)
C(6) 0.030(5) 0.034(5) 0.017(4) -0.002(4) 0.007(3) -0.010(3)
C(7) 0.034(5) 0.033(5) 0.014(4) -0.015(4) -0.003(3) -0.004(3)
C(8) 0.021(5) 0.059(7) 0.020(4) -0.003(4) -0.010(3) 0.001(4)
C(9) 0.032(5) 0.016(4) 0.029(4) -0.005(4) -0.002(4) 0.003(3)
C(10) 0.020(4) 0.029(5) 0.024(4) -0.004(3) 0.001(3) -0.007(3)
C(11) 0.026(4) 0.029(5) 0.009(3) 0.013(4) -0.005(3) -0.008(3)
C(12) 0.023(4) 0.015(4) 0.021(4) -0.000(3) -0.004(3) -0.013(3)
C(13) 0.019(4) 0.029(5) 0.015(3) 0.001(3) 0.000(3) -0.004(3)
C(14) 0.019(4) 0.028(5) 0.024(4) -0.004(3) 0.002(3) -0.017(3)
C(15) 0.024(4) 0.031(5) 0.013(3) -0.004(3) 0.004(3) -0.013(3)
C(16) 0.040(6) 0.038(6) 0.017(4) 0.006(4) -0.008(4) -0.004(3)
C(17) 0.023(5) 0.030(5) 0.039(5) 0.003(4) -0.008(4) -0.011(4)
C(18) 0.023(5) 0.029(5) 0.045(6) -0.000(4) -0.009(4) -0.007(4)
C(19) 0.020(4) 0.044(6) 0.027(4) 0.003(4) -0.002(3) -0.019(4)
C(20) 0.026(5) 0.038(6) 0.030(5) -0.010(4) 0.002(4) -0.010(4)
C(21) 0.015(4) 0.006(3) 0.021(3) 0.001(3) -0.001(3) 0.000(2)
C(22) 0.018(4) 0.027(4) 0.013(3) 0.006(3) 0.002(3) -0.001(3)
C(23) 0.011(4) 0.025(4) 0.028(4) -0.000(3) -0.003(3) -0.006(3)
C(24) 0.020(4) 0.026(5) 0.024(4) -0.007(3) -0.005(3) 0.007(3)
C(25) 0.026(5) 0.026(5) 0.017(4) -0.011(4) -0.005(3) 0.001(3)
C(26) 0.013(4) 0.028(5) 0.023(4) -0.009(3) -0.003(3) -0.001(3)
C(27) 0.013(3) 0.019(4) 0.012(3) -0.002(3) -0.002(2) -0.005(2)
C(28) 0.013(4) 0.024(4) 0.018(3) -0.004(3) -0.003(3) -0.005(3)
C(29) 0.025(5) 0.030(5) 0.028(4) -0.005(4) -0.006(3) -0.007(3)
C(30) 0.023(4) 0.018(4) 0.023(4) -0.004(3) -0.003(3) -0.001(3)
C(31) 0.014(4) 0.022(4) 0.030(4) 0.003(3) -0.007(3) -0.004(3)
C(32) 0.027(5) 0.033(5) 0.019(4) 0.012(4) -0.016(3) -0.018(3)
C(33) 0.011(4) 0.025(4) 0.015(3) -0.005(3) 0.001(3) -0.002(3)
C(34) 0.012(4) 0.018(4) 0.017(3) -0.000(3) -0.000(3) -0.001(3)
C(35) 0.026(5) 0.032(5) 0.014(4) -0.006(4) -0.005(3) -0.001(3)
C(36) 0.031(5) 0.043(6) 0.011(3) -0.013(4) 0.002(3) -0.011(3)
C(37) 0.025(5) 0.021(4) 0.029(4) 0.001(3) -0.002(3) -0.009(3)
C(38) 0.018(4) 0.035(5) 0.016(4) -0.004(3) -0.002(3) -0.004(3)
C(39) 0.051(8) 0.039(6) 0.048(6) -0.011(5) -0.006(5) -0.020(5)
B(1) 0.010(4) 0.023(5) 0.012(3) -0.003(3) 0.000(3) -0.003(3)

loop_
_atom_type_symbol
_atom_type_description
_atom_type_scat_dispersion_real
_atom_type_scat_dispersion_imag
_atom_type_scat_source
C C 0.003 0.002
;
International Tables for Crystallography
(1992, Vol. C, Tables 4.2.6.8 and 6.1.1.4)
;
H H 0.000 0.000
;
International Tables for Crystallography
(1992, Vol. C, Table 6.1.1.4)
;
B B 0.001 0.001
;
International Tables for Crystallography
(1992, Vol. C, Tables 4.2.6.8 and 6.1.1.4)
;
Ir Ir -1.444 7.990
;
International Tables for Crystallography
(1992, Vol. C, Tables 4.2.6.8 and 6.1.1.4)
;
N N 0.006 0.003
;
International Tables for Crystallography
(1992, Vol. C, Tables 4.2.6.8 and 6.1.1.4)
;
Cl Cl 0.148 0.159
;
International Tables for Crystallography
(1992, Vol. C, Tables 4.2.6.8 and 6.1.1.4)
;

loop_
_geom_angle_atom_site_label_1
_geom_angle_atom_site_label_2
_geom_angle_atom_site_label_3
_geom_angle
_geom_angle_publ_flag
Ir(2) Ir(1) N(1) 45.1(2) yes
Ir(2) Ir(1) C(1) 158.2(2) yes
Ir(2) Ir(1) C(2) 152.3(2) yes
Ir(2) Ir(1) C(3) 135.9(2) yes
Ir(2) Ir(1) C(4) 132.5(2) yes
Ir(2) Ir(1) C(5) 143.5(2) yes
N(1) Ir(1) C(1) 116.5(3) yes
N(1) Ir(1) C(2) 118.9(3) yes
N(1) Ir(1) C(3) 144.1(3) yes
N(1) Ir(1) C(4) 177.0(3) yes
N(1) Ir(1) C(5) 141.4(3) yes
C(1) Ir(1) C(2) 38.1(3) yes
C(1) Ir(1) C(3) 65.3(3) yes
C(1) Ir(1) C(4) 65.3(3) yes
C(1) Ir(1) C(5) 39.4(3) yes
C(2) Ir(1) C(3) 38.6(3) yes
C(2) Ir(1) C(4) 64.0(3) yes
C(2) Ir(1) C(5) 64.2(3) yes
C(3) Ir(1) C(4) 38.6(3) yes
C(3) Ir(1) C(5) 64.9(3) yes
C(4) Ir(1) C(5) 38.5(3) yes
Ir(1) Ir(2) N(1) 45.1(2) yes
Ir(1) Ir(2) C(11) 161.1(2) yes
Ir(1) Ir(2) C(12) 144.5(2) yes
Ir(1) Ir(2) C(13) 131.8(2) yes
Ir(1) Ir(2) C(14) 134.2(2) yes
Ir(1) Ir(2) C(15) 150.7(2) yes
N(1) Ir(2) C(11) 119.2(3) yes
N(1) Ir(2) C(12) 143.3(3) yes
N(1) Ir(2) C(13) 176.8(2) yes
N(1) Ir(2) C(14) 143.2(3) yes
N(1) Ir(2) C(15) 118.3(3) yes
C(11) Ir(2) C(12) 38.2(3) yes
C(11) Ir(2) C(13) 63.8(3) yes
C(11) Ir(2) C(14) 64.2(3) yes
C(11) Ir(2) C(15) 38.1(3) yes
C(12) Ir(2) C(13) 38.5(3) yes
C(12) Ir(2) C(14) 64.5(3) yes
C(12) Ir(2) C(15) 64.6(3) yes
C(13) Ir(2) C(14) 38.0(3) yes
C(13) Ir(2) C(15) 64.5(3) yes
C(14) Ir(2) C(15) 39.2(3) yes
Ir(1) N(1) Ir(2) 89.8(3) yes
Ir(1) C(1) C(2) 70.3(5) yes
Ir(1) C(1) C(5) 69.3(4) yes
Ir(1) C(1) C(6) 126.0(5) yes
C(2) C(1) C(5) 105.5(7) yes
C(2) C(1) C(6) 130.1(9) yes
C(5) C(1) C(6) 124.4(8) yes
Ir(1) C(2) C(1) 71.6(5) yes
Ir(1) C(2) C(3) 70.4(5) yes
Ir(1) C(2) C(7) 126.4(5) yes
C(1) C(2) C(3) 110.6(8) yes
C(1) C(2) C(7) 124.6(8) yes
C(3) C(2) C(7) 124.8(8) yes
Ir(1) C(3) C(2) 70.9(5) yes
Ir(1) C(3) C(4) 73.1(5) yes
Ir(1) C(3) C(8) 124.6(6) yes
C(2) C(3) C(4) 107.9(8) yes
C(2) C(3) C(8) 127.1(9) yes
C(4) C(3) C(8) 124.9(9) yes
Ir(1) C(4) C(3) 68.4(4) yes
Ir(1) C(4) C(5) 68.2(4) yes
Ir(1) C(4) C(9) 127.4(6) yes
C(3) C(4) C(5) 106.2(8) yes
C(3) C(4) C(9) 126.7(8) yes
C(5) C(4) C(9) 127.0(9) yes
Ir(1) C(5) C(1) 71.3(4) yes
Ir(1) C(5) C(4) 73.3(4) yes
Ir(1) C(5) C(10) 124.8(6) yes
C(1) C(5) C(4) 109.6(8) yes
C(1) C(5) C(10) 125.7(8) yes
C(4) C(5) C(10) 124.6(8) yes
Ir(2) C(11) C(12) 71.5(4) yes
Ir(2) C(11) C(15) 70.5(4) yes
Ir(2) C(11) C(16) 128.5(6) yes
C(12) C(11) C(15) 109.7(7) yes
C(12) C(11) C(16) 125.0(9) yes
C(15) C(11) C(16) 125.1(9) yes
Ir(2) C(12) C(11) 70.3(5) yes
Ir(2) C(12) C(13) 71.7(5) yes
Ir(2) C(12) C(17) 127.9(6) yes
C(11) C(12) C(13) 107.3(8) yes
C(11) C(12) C(17) 125.1(8) yes
C(13) C(12) C(17) 127.4(8) yes
Ir(2) C(13) C(12) 69.8(5) yes
Ir(2) C(13) C(14) 69.0(5) yes
Ir(2) C(13) C(18) 126.8(6) yes
C(12) C(13) C(14) 107.4(8) yes
C(12) C(13) C(18) 125.6(9) yes
C(14) C(13) C(18) 127.0(8) yes
Ir(2) C(14) C(13) 73.0(5) yes
Ir(2) C(14) C(15) 70.3(5) yes
Ir(2) C(14) C(19) 124.3(7) yes
C(13) C(14) C(15) 108.6(8) yes
C(13) C(14) C(19) 125.4(8) yes
C(15) C(14) C(19) 126.0(9) yes
Ir(2) C(15) C(11) 71.4(4) yes
Ir(2) C(15) C(14) 70.5(4) yes
Ir(2) C(15) C(20) 126.3(7) yes
C(11) C(15) C(14) 107.0(8) yes
C(11) C(15) C(20) 128.3(8) yes
C(14) C(15) C(20) 124.6(8) yes
C(22) C(21) C(26) 115.0(8) yes
C(22) C(21) B(1) 126.0(8) yes
C(26) C(21) B(1) 118.9(7) yes
C(21) C(22) C(23) 123.2(8) yes
C(22) C(23) C(24) 119.9(8) yes
C(23) C(24) C(25) 119.8(9) yes
C(24) C(25) C(26) 118.7(8) yes
C(21) C(26) C(25) 123.3(8) yes
C(28) C(27) C(32) 114.9(7) yes
C(28) C(27) B(1) 118.3(7) yes
C(32) C(27) B(1) 126.7(7) yes
C(27) C(28) C(29) 123.8(8) yes
C(28) C(29) C(30) 118.8(9) yes
C(29) C(30) C(31) 119.3(8) yes
C(30) C(31) C(32) 121.7(8) yes
C(27) C(32) C(31) 121.5(8) yes
C(34) C(33) C(38) 115.9(8) yes
C(34) C(33) B(1) 125.1(7) yes
C(38) C(33) B(1) 119.0(7) yes
C(33) C(34) C(35) 122.0(8) yes
C(34) C(35) C(36) 120.9(8) yes
C(35) C(36) C(37) 118.5(8) yes
C(36) C(37) C(38) 121.4(9) yes
C(33) C(38) C(37) 121.2(8) yes
Cl(1) C(39) Cl(2) 113.1(8) yes
C(41) C(40) C(45) 115.9(7) yes
C(41) C(40) B(1) 119.1(7) yes
C(45) C(40) B(1) 125.0(8) yes
C(40) C(41) C(42) 122.2(8) yes
C(41) C(42) C(43) 120.7(9) yes
C(42) C(43) C(44) 118.4(8) yes
C(43) C(44) C(45) 119.9(8) yes
C(40) C(45) C(44) 122.9(9) yes
C(21) B(1) C(27) 107.4(7) yes
C(21) B(1) C(33) 112.7(6) yes
C(21) B(1) C(40) 110.4(6) yes
C(27) B(1) C(33) 108.5(6) yes
C(27) B(1) C(40) 111.1(6) yes
C(33) B(1) C(40) 106.7(7) yes
Ir(1) N(1) H(1) 135.2 no
Ir(2) N(1) H(1) 135.0 no
C(1) C(6) H(2) 109.4 no
C(1) C(6) H(3) 109.6 no
C(1) C(6) H(4) 109.3 no
H(2) C(6) H(3) 109.5 no
H(2) C(6) H(4) 109.5 no
H(3) C(6) H(4) 109.5 no
C(2) C(7) H(5) 109.7 no
C(2) C(7) H(6) 109.4 no
C(2) C(7) H(7) 109.3 no
H(5) C(7) H(6) 109.5 no
H(5) C(7) H(7) 109.5 no
H(6) C(7) H(7) 109.5 no
C(3) C(8) H(8) 109.6 no
C(3) C(8) H(9) 109.3 no
C(3) C(8) H(10) 109.5 no
H(8) C(8) H(9) 109.5 no
H(8) C(8) H(10) 109.5 no
H(9) C(8) H(10) 109.5 no
C(4) C(9) H(11) 109.6 no
C(4) C(9) H(12) 109.3 no
C(4) C(9) H(13) 109.4 no
H(11) C(9) H(12) 109.5 no
H(11) C(9) H(13) 109.5 no
H(12) C(9) H(13) 109.5 no
C(5) C(10) H(14) 109.7 no
C(5) C(10) H(15) 109.3 no
C(5) C(10) H(16) 109.5 no
H(14) C(10) H(15) 109.5 no
H(14) C(10) H(16) 109.5 no
H(15) C(10) H(16) 109.5 no
C(11) C(16) H(17) 109.6 no
C(11) C(16) H(18) 109.6 no
C(11) C(16) H(19) 109.3 no
H(17) C(16) H(18) 109.5 no
H(17) C(16) H(19) 109.5 no
H(18) C(16) H(19) 109.5 no
C(12) C(17) H(20) 109.7 no
C(12) C(17) H(21) 109.3 no
C(12) C(17) H(22) 109.4 no
H(20) C(17) H(21) 109.5 no
H(20) C(17) H(22) 109.5 no
H(21) C(17) H(22) 109.5 no
C(13) C(18) H(23) 109.3 no
C(13) C(18) H(24) 109.5 no
C(13) C(18) H(25) 109.6 no
H(23) C(18) H(24) 109.5 no
H(23) C(18) H(25) 109.5 no
H(24) C(18) H(25) 109.5 no
C(14) C(19) H(26) 109.2 no
C(14) C(19) H(27) 109.7 no
C(14) C(19) H(28) 109.5 no
H(26) C(19) H(27) 109.5 no
H(26) C(19) H(28) 109.5 no
H(27) C(19) H(28) 109.5 no
C(15) C(20) H(29) 109.9 no
C(15) C(20) H(30) 109.5 no
C(15) C(20) H(31) 109.0 no
H(29) C(20) H(30) 109.5 no
H(29) C(20) H(31) 109.5 no
H(30) C(20) H(31) 109.5 no
C(21) C(22) H(32) 118.4 no
C(23) C(22) H(32) 118.4 no
C(22) C(23) H(33) 120.1 no
C(24) C(23) H(33) 120.0 no
C(23) C(24) H(34) 120.1 no
C(25) C(24) H(34) 120.1 no
C(24) C(25) H(35) 120.7 no
C(26) C(25) H(35) 120.6 no
C(21) C(26) H(36) 118.3 no
C(25) C(26) H(36) 118.3 no
C(27) C(28) H(37) 118.2 no
C(29) C(28) H(37) 118.0 no
C(28) C(29) H(38) 120.8 no
C(30) C(29) H(38) 120.4 no
C(29) C(30) H(39) 120.4 no
C(31) C(30) H(39) 120.3 no
C(30) C(31) H(40) 119.1 no
C(32) C(31) H(40) 119.2 no
C(27) C(32) H(41) 119.3 no
C(31) C(32) H(41) 119.3 no
C(33) C(34) H(42) 119.0 no
C(35) C(34) H(42) 118.9 no
C(34) C(35) H(43) 119.6 no
C(36) C(35) H(43) 119.5 no
C(35) C(36) H(44) 120.8 no
C(37) C(36) H(44) 120.8 no
C(36) C(37) H(45) 119.3 no
C(38) C(37) H(45) 119.3 no
C(33) C(38) H(46) 119.4 no
C(37) C(38) H(46) 119.4 no
Cl(1) C(39) H(47) 108.4 no
Cl(1) C(39) H(48) 108.6 no
Cl(2) C(39) H(47) 108.7 no
Cl(2) C(39) H(48) 108.6 no
H(47) C(39) H(48) 109.5 no
C(40) C(41) H(49) 119.0 no
C(42) C(41) H(49) 118.8 no
C(41) C(42) H(50) 119.7 no
C(43) C(42) H(50) 119.7 no
C(42) C(43) H(51) 120.8 no
C(44) C(43) H(51) 120.8 no
C(43) C(44) H(52) 120.1 no
C(45) C(44) H(52) 120.0 no
C(40) C(45) H(53) 118.5 no
C(44) C(45) H(53) 118.6 no

loop_
_geom_bond_atom_site_label_1
_geom_bond_atom_site_label_2
_geom_bond_distance
_geom_bond_publ_flag
Ir(1) Ir(2) 2.6708(5) yes
Ir(1) N(1) 1.891(6) yes
Ir(1) C(1) 2.192(8) yes
Ir(1) C(2) 2.175(9) yes
Ir(1) C(3) 2.169(8) yes
Ir(1) C(4) 2.232(8) yes
Ir(1) C(5) 2.164(7) yes
Ir(2) N(1) 1.893(8) yes
Ir(2) C(11) 2.176(8) yes
Ir(2) C(12) 2.192(10) yes
Ir(2) C(13) 2.218(10) yes
Ir(2) C(14) 2.166(9) yes
Ir(2) C(15) 2.163(8) yes
Cl(1) C(39) 1.761(14) yes
Cl(2) C(39) 1.756(14) yes
C(1) C(2) 1.425(13) yes
C(1) C(5) 1.470(14) yes
C(1) C(6) 1.488(13) yes
C(2) C(3) 1.437(13) yes
C(2) C(7) 1.511(15) yes
C(3) C(4) 1.454(15) yes
C(3) C(8) 1.472(14) yes
C(4) C(5) 1.450(13) yes
C(4) C(9) 1.498(14) yes
C(5) C(10) 1.499(14) yes
C(11) C(12) 1.429(13) yes
C(11) C(15) 1.417(14) yes
C(11) C(16) 1.525(13) yes
C(12) C(13) 1.454(12) yes
C(12) C(17) 1.493(15) yes
C(13) C(14) 1.429(14) yes
C(13) C(18) 1.502(14) yes
C(14) C(15) 1.452(12) yes
C(14) C(19) 1.488(14) yes
C(15) C(20) 1.503(15) yes
C(21) C(22) 1.408(11) yes
C(21) C(26) 1.399(13) yes
C(21) B(1) 1.636(14) yes
C(22) C(23) 1.383(14) yes
C(23) C(24) 1.387(14) yes
C(24) C(25) 1.394(13) yes
C(25) C(26) 1.407(14) yes
C(27) C(28) 1.415(12) yes
C(27) C(32) 1.416(12) yes
C(27) B(1) 1.658(12) yes
C(28) C(29) 1.393(13) yes
C(29) C(30) 1.393(13) yes
C(30) C(31) 1.378(13) yes
C(31) C(32) 1.388(13) yes
C(33) C(34) 1.397(11) yes
C(33) C(38) 1.418(13) yes
C(33) B(1) 1.662(13) yes
C(34) C(35) 1.400(12) yes
C(35) C(36) 1.385(14) yes
C(36) C(37) 1.367(13) yes
C(37) C(38) 1.405(13) yes
C(40) C(41) 1.413(14) yes
C(40) C(45) 1.403(11) yes
C(41) C(42) 1.386(12) yes
C(42) C(43) 1.394(12) yes
C(43) C(44) 1.412(14) yes
C(44) C(45) 1.386(12) yes
N(1) H(1) 0.950 no
C(6) H(2) 0.950 no
C(6) H(3) 0.950 no
C(6) H(4) 0.950 no
C(7) H(5) 0.950 no
C(7) H(6) 0.950 no
C(7) H(7) 0.950 no
C(8) H(8) 0.950 no
C(8) H(9) 0.950 no
C(8) H(10) 0.950 no
C(9) H(11) 0.950 no
C(9) H(12) 0.950 no
C(9) H(13) 0.950 no
C(10) H(14) 0.950 no
C(10) H(15) 0.950 no
C(10) H(16) 0.950 no
C(16) H(17) 0.950 no
C(16) H(18) 0.950 no
C(16) H(19) 0.950 no
C(17) H(20) 0.950 no
C(17) H(21) 0.950 no
C(17) H(22) 0.950 no
C(18) H(23) 0.950 no
C(18) H(24) 0.950 no
C(18) H(25) 0.950 no
C(19) H(26) 0.950 no
C(19) H(27) 0.950 no
C(19) H(28) 0.950 no
C(20) H(29) 0.950 no
C(20) H(30) 0.950 no
C(20) H(31) 0.950 no
C(22) H(32) 0.950 no
C(23) H(33) 0.950 no
C(24) H(34) 0.950 no
C(25) H(35) 0.950 no
C(26) H(36) 0.950 no
C(28) H(37) 0.950 no
C(29) H(38) 0.950 no
C(30) H(39) 0.950 no
C(31) H(40) 0.950 no
C(32) H(41) 0.950 no
C(34) H(42) 0.950 no
C(35) H(43) 0.950 no
C(36) H(44) 0.950 no
C(37) H(45) 0.950 no
C(38) H(46) 0.950 no
C(39) H(47) 0.950 no
C(39) H(48) 0.950 no
C(41) H(49) 0.950 no
C(42) H(50) 0.950 no
C(43) H(51) 0.950 no
C(44) H(52) 0.950 no
C(45) H(53) 0.950 no

loop_
_geom_contact_atom_site_label_1
_geom_contact_atom_site_label_2
_geom_contact_distance
_geom_contact_site_symmetry_2
N(1) C(22) 3.538(13) .
N(1) C(23) 3.409(12) .
N(1) C(24) 3.403(11) .
N(1) C(25) 3.461(11) .
N(1) C(26) 3.576(11) .
N(1) C(28) 3.539(12) .
C(7) C(34) 3.419(14) .
C(10) C(29) 3.569(15) 1_455
C(10) C(30) 3.423(14) 1_455
C(11) C(44) 3.382(12) 2_665
C(12) C(44) 3.579(11) 2_665
C(15) C(44) 3.576(13) 2_665
C(21) C(40) 2.712(12) .
C(21) C(45) 3.070(12) .
C(22) N(1) 3.538(13) .
C(23) N(1) 3.409(12) .
C(23) C(42) 3.581(13) 1_455
C(24) N(1) 3.403(11) .
C(25) N(1) 3.461(11) .
C(26) N(1) 3.576(11) .
C(26) C(40) 3.256(14) .
C(26) C(45) 3.171(14) .
C(27) C(40) 2.742(12) .
C(27) C(41) 3.349(13) .
C(28) N(1) 3.539(12) .
C(29) C(10) 3.569(15) 1_655
C(30) C(10) 3.423(14) 1_655
C(32) C(40) 3.145(12) .
C(32) C(41) 3.314(14) .
C(33) C(40) 2.670(11) .
C(33) C(41) 3.089(11) .
C(34) C(7) 3.419(14) .
C(36) C(39) 3.590(16) 2_666
C(37) C(39) 3.450(17) 2_666
C(38) C(39) 3.578(18) 2_666
C(38) C(40) 3.202(11) .
C(38) C(41) 3.599(12) .
C(39) C(36) 3.590(16) 2_666
C(39) C(37) 3.450(17) 2_666
C(39) C(38) 3.578(18) 2_666
C(39) C(41) 3.492(17) 2_666
C(40) C(21) 2.712(12) .
C(40) C(26) 3.256(14) .
C(40) C(27) 2.742(12) .
C(40) C(32) 3.145(12) .
C(40) C(33) 2.670(11) .
C(40) C(38) 3.202(11) .
C(40) C(42) 2.451(14) .
C(40) C(43) 2.851(12) .
C(40) C(44) 2.449(11) .
C(40) B(1) 1.666(12) .
C(41) C(27) 3.349(13) .
C(41) C(32) 3.314(14) .
C(41) C(33) 3.089(11) .
C(41) C(38) 3.599(12) .
C(41) C(39) 3.492(17) 2_666
C(41) C(43) 2.416(11) .
C(41) C(44) 2.775(12) .
C(41) C(45) 2.387(13) .
C(41) B(1) 2.658(14) .
C(42) C(23) 3.581(13) 1_655
C(42) C(40) 2.451(14) .
C(42) C(44) 2.411(14) .
C(42) C(45) 2.767(15) .
C(43) C(40) 2.851(12) .
C(43) C(41) 2.416(11) .
C(43) C(45) 2.421(13) .
C(44) C(11) 3.382(12) 2_665
C(44) C(12) 3.579(11) 2_665
C(44) C(15) 3.576(13) 2_665
C(44) C(40) 2.449(11) .
C(44) C(41) 2.775(12) .
C(44) C(42) 2.411(14) .
C(45) C(21) 3.070(12) .
C(45) C(26) 3.171(14) .
C(45) C(41) 2.387(13) .
C(45) C(42) 2.767(15) .
C(45) C(43) 2.421(13) .
C(45) B(1) 2.725(12) .
B(1) C(40) 1.666(12) .
B(1) C(41) 2.658(14) .
B(1) C(45) 2.725(12) .
Ir(1) H(37) 3.495 .
Ir(2) H(40) 3.199 1_455
Cl(1) H(10) 3.393 2_656
Cl(1) H(11) 3.173 2_556
Cl(1) H(16) 3.564 2_556
Cl(1) H(28) 3.542 2_656
Cl(1) H(38) 3.443 2_656
Cl(1) H(44) 3.058 1_545
Cl(2) H(2) 3.280 2_566
Cl(2) H(9) 3.568 .
Cl(2) H(12) 3.410 .
Cl(2) H(13) 3.546 2_556
Cl(2) H(23) 3.364 2_556
Cl(2) H(25) 3.309 2_556
Cl(2) H(33) 3.347 2_566
Cl(2) H(49) 3.428 2_666
Cl(2) H(50) 3.598 2_666
N(1) H(37) 2.822 .
N(1) H(40) 3.116 1_455
C(1) H(6) 3.139 2_566
C(2) H(3) 3.150 2_566
C(2) H(37) 3.580 .
C(3) H(3) 3.270 2_566
C(5) H(6) 3.044 2_566
C(6) H(6) 3.421 2_566
C(6) H(32) 3.593 .
C(6) H(33) 3.238 .
C(6) H(42) 3.559 1_455
C(7) H(3) 3.167 2_566
C(7) H(37) 3.031 .
C(7) H(42) 3.464 .
C(7) H(43) 3.428 2_666
C(8) H(3) 3.470 2_566
C(8) H(43) 3.287 2_666
C(8) H(44) 3.483 2_666
C(9) H(12) 3.264 2_556
C(10) H(6) 3.253 2_566
C(10) H(42) 3.174 1_455
C(10) H(43) 3.555 2_566
C(10) H(44) 3.237 2_566
C(11) H(52) 3.279 2_665
C(12) H(40) 3.518 1_455
C(12) H(52) 3.342 2_665
C(13) H(52) 3.240 2_665
C(14) H(52) 3.175 2_665
C(15) H(52) 3.198 2_665
C(15) H(53) 3.583 2_665
C(16) H(34) 3.327 2_565
C(16) H(35) 3.209 .
C(16) H(41) 3.158 2_665
C(17) H(39) 3.269 1_455
C(17) H(40) 3.241 1_455
C(17) H(51) 3.345 1_445
C(18) H(32) 3.495 1_545
C(18) H(46) 2.924 1_545
C(18) H(50) 3.392 1_445
C(19) H(38) 3.251 .
C(19) H(46) 3.078 1_545
C(19) H(47) 3.330 2_656
C(20) H(35) 3.216 2_665
C(20) H(36) 3.046 2_665
C(20) H(53) 3.408 2_665
C(21) H(1) 2.815 .
C(21) H(7) 3.581 .
C(21) H(24) 3.386 1_565
C(21) H(53) 2.667 .
C(22) H(1) 2.693 .
C(22) H(2) 3.341 .
C(22) H(7) 3.231 .
C(22) H(24) 2.899 1_565
C(22) H(53) 3.570 .
C(23) H(1) 2.575 .
C(23) H(2) 3.408 .
C(23) H(4) 3.238 .
C(23) H(24) 3.250 1_565
C(23) H(49) 3.400 1_455
C(23) H(50) 3.010 1_455
C(24) H(1) 2.566 .
C(24) H(18) 3.476 2_565
C(24) H(20) 3.384 2_565
C(24) H(41) 3.332 1_455
C(24) H(50) 3.290 1_455
C(25) H(1) 2.615 .
C(25) H(17) 3.424 .
C(25) H(19) 3.423 .
C(25) H(20) 3.484 2_565
C(25) H(30) 2.932 2_665
C(25) H(31) 3.594 .
C(25) H(53) 3.360 .
C(26) H(1) 2.718 .
C(26) H(30) 2.703 2_665
C(26) H(31) 3.263 .
C(26) H(53) 2.531 .
C(27) H(49) 3.206 .
C(28) H(1) 3.375 .
C(28) H(5) 3.554 .
C(28) H(7) 3.161 .
C(28) H(14) 3.524 1_655
C(28) H(31) 3.371 .
C(29) H(10) 3.533 .
C(29) H(14) 3.421 1_655
C(29) H(16) 2.903 1_655
C(29) H(28) 2.980 .
C(29) H(29) 3.134 .
C(29) H(31) 3.362 .
C(30) H(14) 3.434 1_655
C(30) H(16) 2.613 1_655
C(30) H(22) 2.968 1_655
C(30) H(28) 3.441 .
C(30) H(29) 3.145 .
C(31) H(14) 3.548 1_655
C(31) H(16) 3.139 1_655
C(31) H(22) 3.182 1_655
C(32) H(17) 3.332 2_665
C(32) H(18) 3.153 2_665
C(32) H(34) 3.560 1_655
C(32) H(49) 3.127 .
C(33) H(7) 3.118 .
C(33) H(48) 3.134 2_666
C(33) H(49) 2.809 .
C(34) H(3) 3.518 1_655
C(34) H(4) 3.586 1_655
C(34) H(5) 3.252 .
C(34) H(6) 3.515 .
C(34) H(7) 2.955 .
C(34) H(14) 3.142 1_655
C(34) H(48) 3.108 2_666
C(34) H(49) 3.239 .
C(35) H(3) 3.476 1_655
C(35) H(5) 3.471 .
C(35) H(5) 3.513 2_666
C(35) H(6) 3.384 .
C(35) H(7) 3.458 .
C(35) H(9) 2.903 2_666
C(35) H(15) 2.951 2_566
C(35) H(48) 2.921 2_666
C(36) H(9) 3.158 2_666
C(36) H(11) 3.457 2_566
C(36) H(15) 2.721 2_566
C(36) H(48) 2.725 2_666
C(37) H(26) 3.431 1_565
C(37) H(48) 2.721 2_666
C(38) H(24) 3.355 1_565
C(38) H(25) 3.377 1_565
C(38) H(26) 2.842 1_565
C(38) H(47) 3.470 2_666
C(38) H(48) 2.901 2_666
C(38) H(49) 3.479 .
C(39) H(49) 3.049 2_666
C(40) H(18) 3.313 2_665
C(40) H(26) 3.529 1_565
C(40) H(27) 3.520 1_565
C(40) H(36) 3.085 .
C(40) H(41) 2.778 .
C(40) H(46) 3.018 .
C(40) H(49) 2.050 .
C(40) H(50) 3.301 .
C(40) H(52) 3.298 .
C(40) H(53) 2.036 .
C(41) H(18) 3.409 2_665
C(41) H(27) 3.472 1_565
C(41) H(33) 3.049 1_655
C(41) H(34) 3.401 1_655
C(41) H(41) 2.680 .
C(41) H(47) 2.843 2_666
C(41) H(48) 3.424 2_666
C(41) H(50) 2.032 .
C(41) H(51) 3.275 .
C(41) H(53) 3.249 .
C(42) H(18) 3.468 2_665
C(42) H(23) 3.440 1_665
C(42) H(27) 3.216 1_565
C(42) H(33) 3.052 1_655
C(42) H(34) 3.171 1_655
C(42) H(41) 3.537 .
C(42) H(47) 2.984 2_666
C(42) H(49) 2.024 .
C(42) H(51) 2.050 .
C(42) H(52) 3.272 .
C(43) H(18) 3.465 2_665
C(43) H(21) 3.305 1_665
C(43) H(21) 3.332 2_665
C(43) H(27) 2.909 1_565
C(43) H(49) 3.265 .
C(43) H(50) 2.039 .
C(43) H(52) 2.060 .
C(43) H(53) 3.272 .
C(44) H(18) 3.327 2_665
C(44) H(27) 2.933 1_565
C(44) H(50) 3.272 .
C(44) H(51) 2.067 .
C(44) H(52) 3.059 2_675
C(44) H(53) 2.021 .
C(45) H(18) 3.267 2_665
C(45) H(26) 3.552 1_565
C(45) H(27) 3.207 1_565
C(45) H(30) 3.222 2_665
C(45) H(36) 2.976 .
C(45) H(46) 3.595 .
C(45) H(49) 3.250 .
C(45) H(51) 3.282 .
C(45) H(52) 2.034 .
C(45) H(52) 3.439 2_675
B(1) H(49) 2.755 .
B(1) H(53) 2.862 .
H(1) C(21) 2.815 .
H(1) C(22) 2.693 .
H(1) C(23) 2.575 .
H(1) C(24) 2.566 .
H(1) C(25) 2.615 .
H(1) C(26) 2.718 .
H(1) C(28) 3.375 .
H(1) H(32) 3.304 .
H(1) H(33) 3.127 .
H(1) H(34) 3.147 .
H(1) H(35) 3.185 .
H(1) H(36) 3.336 .
H(1) H(37) 2.667 .
H(1) H(40) 3.411 1_455
H(2) Cl(2) 3.280 2_566
H(2) C(22) 3.341 .
H(2) C(23) 3.408 .
H(2) H(32) 2.827 .
H(2) H(33) 2.962 .
H(3) C(2) 3.150 2_566
H(3) C(3) 3.270 2_566
H(3) C(7) 3.167 2_566
H(3) C(8) 3.470 2_566
H(3) C(34) 3.518 1_455
H(3) C(35) 3.476 1_455
H(3) H(5) 3.098 2_566
H(3) H(6) 2.808 2_566
H(3) H(9) 2.807 2_566
H(3) H(42) 3.169 1_455
H(3) H(43) 3.100 1_455
H(4) C(23) 3.238 .
H(4) C(34) 3.586 1_455
H(4) H(32) 3.589 .
H(4) H(33) 2.648 .
H(4) H(41) 3.530 1_455
H(4) H(42) 3.086 1_455
H(4) H(49) 3.190 1_455
H(5) C(28) 3.554 .
H(5) C(34) 3.252 .
H(5) C(35) 3.471 .
H(5) C(35) 3.513 2_666
H(5) H(3) 3.098 2_566
H(5) H(37) 2.995 .
H(5) H(42) 3.079 .
H(5) H(43) 3.456 .
H(5) H(43) 2.582 2_666
H(6) C(1) 3.139 2_566
H(6) C(5) 3.044 2_566
H(6) C(6) 3.421 2_566
H(6) C(10) 3.253 2_566
H(6) C(34) 3.515 .
H(6) C(35) 3.384 .
H(6) H(3) 2.808 2_566
H(6) H(14) 3.278 2_566
H(6) H(15) 2.908 2_566
H(6) H(43) 3.549 .
H(6) H(43) 3.540 2_666
H(7) C(21) 3.581 .
H(7) C(22) 3.231 .
H(7) C(28) 3.161 .
H(7) C(33) 3.118 .
H(7) C(34) 2.955 .
H(7) C(35) 3.458 .
H(7) H(32) 2.804 .
H(7) H(37) 2.373 .
H(7) H(42) 3.069 .
H(8) H(45) 3.205 1_545
H(9) Cl(2) 3.568 .
H(9) C(35) 2.903 2_666
H(9) C(36) 3.158 2_666
H(9) H(3) 2.807 2_566
H(9) H(43) 2.490 2_666
H(9) H(44) 2.966 2_666
H(9) H(48) 3.147 .
H(10) Cl(1) 3.393 2_656
H(10) C(29) 3.533 .
H(10) H(38) 2.785 .
H(10) H(43) 3.303 2_666
H(10) H(44) 3.268 2_666
H(11) Cl(1) 3.173 2_556
H(11) C(36) 3.457 2_566
H(11) H(12) 3.439 2_556
H(11) H(44) 2.904 2_566
H(11) H(45) 3.426 2_566
H(12) Cl(2) 3.410 .
H(12) C(9) 3.264 2_556
H(12) H(11) 3.439 2_556
H(12) H(12) 2.861 2_556
H(12) H(13) 2.987 2_556
H(12) H(45) 3.365 2_566
H(13) Cl(2) 3.546 2_556
H(13) H(12) 2.987 2_556
H(13) H(45) 3.288 1_545
H(14) C(28) 3.524 1_455
H(14) C(29) 3.421 1_455
H(14) C(30) 3.434 1_455
H(14) C(31) 3.548 1_455
H(14) C(34) 3.142 1_455
H(14) H(6) 3.278 2_566
H(14) H(42) 2.258 1_455
H(14) H(43) 3.387 1_455
H(14) H(43) 3.540 2_566
H(15) C(35) 2.951 2_566
H(15) C(36) 2.721 2_566
H(15) H(6) 2.908 2_566
H(15) H(42) 3.506 1_455
H(15) H(43) 2.763 2_566
H(15) H(44) 2.361 2_566
H(16) Cl(1) 3.564 2_556
H(16) C(29) 2.903 1_455
H(16) C(30) 2.613 1_455
H(16) C(31) 3.139 1_455
H(16) H(38) 3.136 1_455
H(16) H(39) 2.689 1_455
H(16) H(40) 3.506 1_455
H(16) H(42) 3.510 1_455
H(16) H(44) 3.378 2_566
H(17) C(25) 3.424 .
H(17) C(32) 3.332 2_665
H(17) H(35) 2.706 .
H(17) H(36) 2.884 2_665
H(17) H(41) 3.074 2_665
H(18) C(24) 3.476 2_565
H(18) C(32) 3.153 2_665
H(18) C(40) 3.313 2_665
H(18) C(41) 3.409 2_665
H(18) C(42) 3.468 2_665
H(18) C(43) 3.465 2_665
H(18) C(44) 3.327 2_665
H(18) C(45) 3.267 2_665
H(18) H(34) 2.533 2_565
H(18) H(41) 2.484 2_665
H(19) C(25) 3.423 .
H(19) H(19) 3.085 2_565
H(19) H(34) 3.580 .
H(19) H(34) 3.317 2_565
H(19) H(35) 2.858 .
H(19) H(40) 3.200 1_455
H(19) H(41) 3.513 2_665
H(20) C(24) 3.384 2_565
H(20) C(25) 3.484 2_565
H(20) H(34) 2.814 2_565
H(20) H(35) 3.043 2_565
H(20) H(39) 3.564 1_455
H(20) H(40) 3.108 1_455
H(21) C(43) 3.305 1_445
H(21) C(43) 3.332 2_665
H(21) H(50) 3.155 1_445
H(21) H(51) 2.553 1_445
H(21) H(51) 2.922 2_665
H(22) C(30) 2.968 1_455
H(22) C(31) 3.182 1_455
H(22) H(39) 2.343 1_455
H(22) H(40) 2.763 1_455
H(22) H(51) 3.444 1_445
H(23) Cl(2) 3.364 2_556
H(23) C(42) 3.440 1_445
H(23) H(33) 3.481 1_545
H(23) H(50) 2.536 1_445
H(24) C(21) 3.386 1_545
H(24) C(22) 2.899 1_545
H(24) C(23) 3.250 1_545
H(24) C(38) 3.355 1_545
H(24) H(32) 2.892 1_545
H(24) H(33) 3.485 1_545
H(24) H(46) 2.445 1_545
H(24) H(50) 3.488 1_445
H(24) H(53) 3.244 1_545
H(25) Cl(2) 3.309 2_556
H(25) C(38) 3.377 1_545
H(25) H(32) 3.396 1_545
H(25) H(45) 3.344 1_545
H(25) H(46) 2.583 1_545
H(26) C(37) 3.431 1_545
H(26) C(38) 2.842 1_545
H(26) C(40) 3.529 1_545
H(26) C(45) 3.552 1_545
H(26) H(45) 3.286 1_545
H(26) H(46) 2.139 1_545
H(26) H(47) 3.121 2_656
H(27) C(40) 3.520 1_545
H(27) C(41) 3.472 1_545
H(27) C(42) 3.216 1_545
H(27) C(43) 2.909 1_545
H(27) C(44) 2.933 1_545
H(27) C(45) 3.207 1_545
H(27) H(46) 3.420 1_545
H(27) H(47) 3.151 2_656
H(27) H(51) 3.261 1_545
H(27) H(52) 3.333 1_545
H(27) H(52) 3.591 2_665
H(28) Cl(1) 3.542 2_656
H(28) C(29) 2.980 .
H(28) C(30) 3.441 .
H(28) H(38) 2.318 .
H(28) H(39) 3.212 .
H(28) H(46) 3.588 1_545
H(28) H(47) 3.158 2_656
H(29) C(29) 3.134 .
H(29) C(30) 3.145 .
H(29) H(35) 3.191 2_665
H(29) H(38) 3.239 .
H(29) H(39) 3.241 .
H(30) C(25) 2.932 2_665
H(30) C(26) 2.703 2_665
H(30) C(45) 3.222 2_665
H(30) H(35) 2.631 2_665
H(30) H(36) 2.146 2_665
H(30) H(53) 2.639 2_665
H(31) C(25) 3.594 .
H(31) C(26) 3.263 .
H(31) C(28) 3.371 .
H(31) C(29) 3.362 .
H(31) H(35) 3.442 .
H(31) H(35) 3.341 2_665
H(31) H(36) 2.832 .
H(31) H(36) 3.257 2_665
H(31) H(37) 3.598 .
H(32) C(6) 3.593 .
H(32) C(18) 3.495 1_565
H(32) H(1) 3.304 .
H(32) H(2) 2.827 .
H(32) H(4) 3.589 .
H(32) H(7) 2.804 .
H(32) H(24) 2.892 1_565
H(32) H(25) 3.396 1_565
H(33) Cl(2) 3.347 2_566
H(33) C(6) 3.238 .
H(33) C(41) 3.049 1_455
H(33) C(42) 3.052 1_455
H(33) H(1) 3.127 .
H(33) H(2) 2.962 .
H(33) H(4) 2.648 .
H(33) H(23) 3.481 1_565
H(33) H(24) 3.485 1_565
H(33) H(41) 3.254 1_455
H(33) H(49) 2.546 1_455
H(33) H(50) 2.547 1_455
H(34) C(16) 3.327 2_565
H(34) C(32) 3.560 1_455
H(34) C(41) 3.401 1_455
H(34) C(42) 3.171 1_455
H(34) H(1) 3.147 .
H(34) H(18) 2.533 2_565
H(34) H(19) 3.580 .
H(34) H(19) 3.317 2_565
H(34) H(20) 2.814 2_565
H(34) H(41) 2.677 1_455
H(34) H(49) 3.458 1_455
H(34) H(50) 3.047 1_455
H(35) C(16) 3.209 .
H(35) C(20) 3.216 2_665
H(35) H(1) 3.185 .
H(35) H(17) 2.706 .
H(35) H(19) 2.858 .
H(35) H(20) 3.043 2_565
H(35) H(29) 3.191 2_665
H(35) H(30) 2.631 2_665
H(35) H(31) 3.442 .
H(35) H(31) 3.341 2_665
H(36) C(20) 3.046 2_665
H(36) C(40) 3.085 .
H(36) C(45) 2.976 .
H(36) H(1) 3.336 .
H(36) H(17) 2.884 2_665
H(36) H(30) 2.146 2_665
H(36) H(31) 2.832 .
H(36) H(31) 3.257 2_665
H(36) H(53) 2.474 .
H(37) Ir(1) 3.495 .
H(37) N(1) 2.822 .
H(37) C(2) 3.580 .
H(37) C(7) 3.031 .
H(37) H(1) 2.667 .
H(37) H(5) 2.995 .
H(37) H(7) 2.373 .
H(37) H(31) 3.598 .
H(38) Cl(1) 3.443 2_656
H(38) C(19) 3.251 .
H(38) H(10) 2.785 .
H(38) H(16) 3.136 1_655
H(38) H(28) 2.318 .
H(38) H(29) 3.239 .
H(39) C(17) 3.269 1_655
H(39) H(16) 2.689 1_655
H(39) H(20) 3.564 1_655
H(39) H(22) 2.343 1_655
H(39) H(28) 3.212 .
H(39) H(29) 3.241 .
H(40) Ir(2) 3.199 1_655
H(40) N(1) 3.116 1_655
H(40) C(12) 3.518 1_655
H(40) C(17) 3.241 1_655
H(40) H(1) 3.411 1_655
H(40) H(16) 3.506 1_655
H(40) H(19) 3.200 1_655
H(40) H(20) 3.108 1_655
H(40) H(22) 2.763 1_655
H(41) C(16) 3.158 2_665
H(41) C(24) 3.332 1_655
H(41) C(40) 2.778 .
H(41) C(41) 2.680 .
H(41) C(42) 3.537 .
H(41) H(4) 3.530 1_655
H(41) H(17) 3.074 2_665
H(41) H(18) 2.484 2_665
H(41) H(19) 3.513 2_665
H(41) H(33) 3.254 1_655
H(41) H(34) 2.677 1_655
H(41) H(49) 2.588 .
H(42) C(6) 3.559 1_655
H(42) C(7) 3.464 .
H(42) C(10) 3.174 1_655
H(42) H(3) 3.169 1_655
H(42) H(4) 3.086 1_655
H(42) H(5) 3.079 .
H(42) H(7) 3.069 .
H(42) H(14) 2.258 1_655
H(42) H(15) 3.506 1_655
H(42) H(16) 3.510 1_655
H(42) H(49) 3.357 .
H(43) C(7) 3.428 2_666
H(43) C(8) 3.287 2_666
H(43) C(10) 3.555 2_566
H(43) H(3) 3.100 1_655
H(43) H(5) 3.456 .
H(43) H(5) 2.582 2_666
H(43) H(6) 3.549 .
H(43) H(6) 3.540 2_666
H(43) H(9) 2.490 2_666
H(43) H(10) 3.303 2_666
H(43) H(14) 3.387 1_655
H(43) H(14) 3.540 2_566
H(43) H(15) 2.763 2_566
H(43) H(43) 3.551 2_666
H(43) H(48) 3.481 2_666
H(44) Cl(1) 3.058 1_565
H(44) C(8) 3.483 2_666
H(44) C(10) 3.237 2_566
H(44) H(9) 2.966 2_666
H(44) H(10) 3.268 2_666
H(44) H(11) 2.904 2_566
H(44) H(15) 2.361 2_566
H(44) H(16) 3.378 2_566
H(44) H(48) 3.187 2_666
H(45) H(8) 3.205 1_565
H(45) H(11) 3.426 2_566
H(45) H(12) 3.365 2_566
H(45) H(13) 3.288 1_565
H(45) H(25) 3.344 1_565
H(45) H(26) 3.286 1_565
H(45) H(48) 3.205 2_666
H(46) C(18) 2.924 1_565
H(46) C(19) 3.078 1_565
H(46) C(40) 3.018 .
H(46) C(45) 3.595 .
H(46) H(24) 2.445 1_565
H(46) H(25) 2.583 1_565
H(46) H(26) 2.139 1_565
H(46) H(27) 3.420 1_565
H(46) H(28) 3.588 1_565
H(46) H(48) 3.436 2_666
H(47) C(19) 3.330 2_656
H(47) C(38) 3.470 2_666
H(47) C(41) 2.843 2_666
H(47) C(42) 2.984 2_666
H(47) H(26) 3.121 2_656
H(47) H(27) 3.151 2_656
H(47) H(28) 3.158 2_656
H(47) H(49) 2.629 2_666
H(47) H(50) 2.910 2_666
H(48) C(33) 3.134 2_666
H(48) C(34) 3.108 2_666
H(48) C(35) 2.921 2_666
H(48) C(36) 2.725 2_666
H(48) C(37) 2.721 2_666
H(48) C(38) 2.901 2_666
H(48) C(41) 3.424 2_666
H(48) H(9) 3.147 .
H(48) H(43) 3.481 2_666
H(48) H(44) 3.187 2_666
H(48) H(45) 3.205 2_666
H(48) H(46) 3.436 2_666
H(48) H(49) 2.863 2_666
H(49) Cl(2) 3.428 2_666
H(49) C(23) 3.400 1_655
H(49) C(27) 3.206 .
H(49) C(32) 3.127 .
H(49) C(33) 2.809 .
H(49) C(34) 3.239 .
H(49) C(38) 3.479 .
H(49) C(39) 3.049 2_666
H(49) C(40) 2.050 .
H(49) C(42) 2.024 .
H(49) C(43) 3.265 .
H(49) C(45) 3.250 .
H(49) B(1) 2.755 .
H(49) H(4) 3.190 1_655
H(49) H(33) 2.546 1_655
H(49) H(34) 3.458 1_655
H(49) H(41) 2.588 .
H(49) H(42) 3.357 .
H(49) H(47) 2.629 2_666
H(49) H(48) 2.863 2_666
H(49) H(50) 2.315 .
H(50) Cl(2) 3.598 2_666
H(50) C(18) 3.392 1_665
H(50) C(23) 3.010 1_655
H(50) C(24) 3.290 1_655
H(50) C(40) 3.301 .
H(50) C(41) 2.032 .
H(50) C(43) 2.039 .
H(50) C(44) 3.272 .
H(50) H(21) 3.155 1_665
H(50) H(23) 2.536 1_665
H(50) H(24) 3.488 1_665
H(50) H(33) 2.547 1_655
H(50) H(34) 3.047 1_655
H(50) H(47) 2.910 2_666
H(50) H(49) 2.315 .
H(50) H(51) 2.351 .
H(51) C(17) 3.345 1_665
H(51) C(41) 3.275 .
H(51) C(42) 2.050 .
H(51) C(44) 2.067 .
H(51) C(45) 3.282 .
H(51) H(21) 2.553 1_665
H(51) H(21) 2.922 2_665
H(51) H(22) 3.444 1_665
H(51) H(27) 3.261 1_565
H(51) H(50) 2.351 .
H(51) H(52) 2.376 .
H(52) C(11) 3.279 2_665
H(52) C(12) 3.342 2_665
H(52) C(13) 3.240 2_665
H(52) C(14) 3.175 2_665
H(52) C(15) 3.198 2_665
H(52) C(40) 3.298 .
H(52) C(42) 3.272 .
H(52) C(43) 2.060 .
H(52) C(44) 3.059 2_675
H(52) C(45) 2.034 .
H(52) C(45) 3.439 2_675
H(52) H(27) 3.333 1_565
H(52) H(27) 3.591 2_665
H(52) H(51) 2.376 .
H(52) H(52) 2.439 2_675
H(52) H(53) 2.316 .
H(52) H(53) 3.140 2_675
H(53) C(15) 3.583 2_665
H(53) C(20) 3.408 2_665
H(53) C(21) 2.667 .
H(53) C(22) 3.570 .
H(53) C(25) 3.360 .
H(53) C(26) 2.531 .
H(53) C(40) 2.036 .
H(53) C(41) 3.249 .
H(53) C(43) 3.272 .
H(53) C(44) 2.021 .
H(53) B(1) 2.862 .
H(53) H(24) 3.244 1_565
H(53) H(30) 2.639 2_665
H(53) H(36) 2.474 .
H(53) H(52) 2.316 .
H(53) H(52) 3.140 2_675
C(21) H(1) 2.815(12) .
C(22) H(1) 2.693(13) .
C(23) H(1) 2.575(12) .
C(24) H(1) 2.566(11) .
C(25) H(1) 2.615(11) .
C(27) C(26) 3.134(12) .
N(1) C(21) 3.663(11) .
N(1) C(22) 3.538(13) .
N(1) C(23) 3.409(12) .
N(1) C(24) 3.403(11) .
N(1) C(25) 3.461(11) .
N(1) C(26) 3.576(11) .

loop_
_geom_torsion_atom_site_label_1
_geom_torsion_atom_site_label_2
_geom_torsion_atom_site_label_3
_geom_torsion_atom_site_label_4
_geom_torsion
N(1) Ir(1) Ir(2) C(11) -38.2(9)
N(1) Ir(1) Ir(2) C(12) -123.4(5)
N(1) Ir(1) Ir(2) C(13) -179.7(2)
N(1) Ir(1) Ir(2) C(14) 127.4(5)
N(1) Ir(1) Ir(2) C(15) 65.8(6)
Ir(2) Ir(1) C(1) C(2) -132.4(6)
Ir(2) Ir(1) C(1) C(5) 111.6(6)
Ir(2) Ir(1) C(1) C(6) -6.5(14)
C(1) Ir(1) Ir(2) N(1) 37.2(7)
C(1) Ir(1) Ir(2) C(11) -1.0(11)
C(1) Ir(1) Ir(2) C(12) -86.3(8)
C(1) Ir(1) Ir(2) C(13) -142.6(7)
C(1) Ir(1) Ir(2) C(14) 164.6(8)
C(1) Ir(1) Ir(2) C(15) 103.0(8)
Ir(2) Ir(1) C(2) C(1) 144.0(4)
Ir(2) Ir(1) C(2) C(3) -95.3(6)
Ir(2) Ir(1) C(2) C(7) 24.1(11)
C(2) Ir(1) Ir(2) N(1) -64.6(6)
C(2) Ir(1) Ir(2) C(11) -102.8(9)
C(2) Ir(1) Ir(2) C(12) 172.0(6)
C(2) Ir(1) Ir(2) C(13) 115.7(6)
C(2) Ir(1) Ir(2) C(14) 62.8(6)
C(2) Ir(1) Ir(2) C(15) 1.2(7)
Ir(2) Ir(1) C(3) C(2) 138.3(4)
Ir(2) Ir(1) C(3) C(4) -105.3(5)
Ir(2) Ir(1) C(3) C(8) 15.8(11)
C(3) Ir(1) Ir(2) N(1) -127.9(5)
C(3) Ir(1) Ir(2) C(11) -166.1(9)
C(3) Ir(1) Ir(2) C(12) 108.7(5)
C(3) Ir(1) Ir(2) C(13) 52.3(5)
C(3) Ir(1) Ir(2) C(14) -0.5(5)
C(3) Ir(1) Ir(2) C(15) -62.1(6)
Ir(2) Ir(1) C(4) C(3) 114.4(5)
Ir(2) Ir(1) C(4) C(5) -126.8(5)
Ir(2) Ir(1) C(4) C(9) -6.1(10)
C(4) Ir(1) Ir(2) N(1) 177.4(5)
C(4) Ir(1) Ir(2) C(11) 139.2(9)
C(4) Ir(1) Ir(2) C(12) 54.0(5)
C(4) Ir(1) Ir(2) C(13) -2.3(4)
C(4) Ir(1) Ir(2) C(14) -55.2(5)
C(4) Ir(1) Ir(2) C(15) -116.8(6)
Ir(2) Ir(1) C(5) C(1) -144.6(4)
Ir(2) Ir(1) C(5) C(4) 97.3(6)
Ir(2) Ir(1) C(5) C(10) -23.6(10)
C(5) Ir(1) Ir(2) N(1) 120.5(5)
C(5) Ir(1) Ir(2) C(11) 82.3(9)
C(5) Ir(1) Ir(2) C(12) -2.9(5)
C(5) Ir(1) Ir(2) C(13) -59.3(5)
C(5) Ir(1) Ir(2) C(14) -112.1(5)
C(5) Ir(1) Ir(2) C(15) -173.7(6)
N(1) Ir(1) C(1) C(2) -103.8(5)
N(1) Ir(1) C(1) C(5) 140.2(5)
N(1) Ir(1) C(1) C(6) 22.1(10)
C(1) Ir(1) N(1) Ir(2) -165.5(3)
N(1) Ir(1) C(2) C(1) 97.0(5)
N(1) Ir(1) C(2) C(3) -142.3(5)
N(1) Ir(1) C(2) C(7) -22.8(9)
C(2) Ir(1) N(1) Ir(2) 151.3(3)
N(1) Ir(1) C(3) C(2) 66.0(7)
N(1) Ir(1) C(3) C(4) -177.6(5)
N(1) Ir(1) C(3) C(8) -56.5(11)
C(3) Ir(1) N(1) Ir(2) 110.7(5)
N(1) Ir(1) C(4) C(3) 152(6)
N(1) Ir(1) C(4) C(5) -89(6)
N(1) Ir(1) C(4) C(9) 32(7)
C(4) Ir(1) N(1) Ir(2) -40(6)
N(1) Ir(1) C(5) C(1) -66.7(7)
N(1) Ir(1) C(5) C(4) 175.2(6)
N(1) Ir(1) C(5) C(10) 54.3(10)
C(5) Ir(1) N(1) Ir(2) -124.8(5)
C(1) Ir(1) C(2) C(3) 120.7(7)
C(1) Ir(1) C(2) C(7) -119.8(9)
C(2) Ir(1) C(1) C(5) -116.0(6)
C(2) Ir(1) C(1) C(6) 125.9(11)
C(1) Ir(1) C(3) C(2) -35.7(5)
C(1) Ir(1) C(3) C(4) 80.7(5)
C(1) Ir(1) C(3) C(8) -158.1(10)
C(3) Ir(1) C(1) C(2) 36.2(5)
C(3) Ir(1) C(1) C(5) -79.8(5)
C(3) Ir(1) C(1) C(6) 162.1(10)
C(1) Ir(1) C(4) C(3) -80.8(5)
C(1) Ir(1) C(4) C(5) 38.1(5)
C(1) Ir(1) C(4) C(9) 158.8(10)
C(4) Ir(1) C(1) C(2) 78.8(5)
C(4) Ir(1) C(1) C(5) -37.2(5)
C(4) Ir(1) C(1) C(6) -155.3(10)
C(1) Ir(1) C(5) C(4) -118.1(7)
C(1) Ir(1) C(5) C(10) 121.0(9)
C(5) Ir(1) C(1) C(2) 116.0(6)
C(5) Ir(1) C(1) C(6) -118.1(10)
C(2) Ir(1) C(3) C(4) 116.4(7)
C(2) Ir(1) C(3) C(8) -122.4(11)
C(3) Ir(1) C(2) C(1) -120.7(7)
C(3) Ir(1) C(2) C(7) 119.4(10)
C(2) Ir(1) C(4) C(3) -38.5(5)
C(2) Ir(1) C(4) C(5) 80.4(6)
C(2) Ir(1) C(4) C(9) -158.9(10)
C(4) Ir(1) C(2) C(1) -82.4(5)
C(4) Ir(1) C(2) C(3) 38.4(5)
C(4) Ir(1) C(2) C(7) 157.8(9)
C(2) Ir(1) C(5) C(1) 38.0(4)
C(2) Ir(1) C(5) C(4) -80.1(6)
C(2) Ir(1) C(5) C(10) 159.0(8)
C(5) Ir(1) C(2) C(1) -39.4(5)
C(5) Ir(1) C(2) C(3) 81.4(5)
C(5) Ir(1) C(2) C(7) -159.2(8)
C(3) Ir(1) C(4) C(5) 118.9(8)
C(3) Ir(1) C(4) C(9) -120.5(10)
C(4) Ir(1) C(3) C(2) -116.4(7)
C(4) Ir(1) C(3) C(8) 121.1(11)
C(3) Ir(1) C(5) C(1) 81.0(5)
C(3) Ir(1) C(5) C(4) -37.1(6)
C(3) Ir(1) C(5) C(10) -158.0(9)
C(5) Ir(1) C(3) C(2) -79.4(5)
C(5) Ir(1) C(3) C(4) 37.0(5)
C(5) Ir(1) C(3) C(8) 158.2(10)
C(4) Ir(1) C(5) C(1) 118.1(7)
C(4) Ir(1) C(5) C(10) -120.9(10)
C(5) Ir(1) C(4) C(3) -118.9(8)
C(5) Ir(1) C(4) C(9) 120.7(11)
Ir(1) Ir(2) C(11) C(12) -110.6(8)
Ir(1) Ir(2) C(11) C(15) 129.7(7)
Ir(1) Ir(2) C(11) C(16) 9.9(16)
Ir(1) Ir(2) C(12) C(11) 148.6(4)
Ir(1) Ir(2) C(12) C(13) -94.7(5)
Ir(1) Ir(2) C(12) C(17) 28.9(9)
Ir(1) Ir(2) C(13) C(12) 129.0(4)
Ir(1) Ir(2) C(13) C(14) -112.1(4)
Ir(1) Ir(2) C(13) C(18) 9.1(10)
Ir(1) Ir(2) C(14) C(13) 105.4(5)
Ir(1) Ir(2) C(14) C(15) -137.0(4)
Ir(1) Ir(2) C(14) C(19) -16.3(10)
Ir(1) Ir(2) C(15) C(11) -149.5(4)
Ir(1) Ir(2) C(15) C(14) 94.0(7)
Ir(1) Ir(2) C(15) C(20) -25.1(11)
N(1) Ir(2) C(11) C(12) -140.7(5)
N(1) Ir(2) C(11) C(15) 99.6(6)
N(1) Ir(2) C(11) C(16) -20.3(10)
C(11) Ir(2) N(1) Ir(1) 166.7(3)
N(1) Ir(2) C(12) C(11) 67.5(7)
N(1) Ir(2) C(12) C(13) -175.7(5)
N(1) Ir(2) C(12) C(17) -52.1(10)
C(12) Ir(2) N(1) Ir(1) 125.8(4)
N(1) Ir(2) C(13) C(12) 126(6)
N(1) Ir(2) C(13) C(14) -115(6)
N(1) Ir(2) C(13) C(18) 6(7)
C(13) Ir(2) N(1) Ir(1) 3(4)
N(1) Ir(2) C(14) C(13) 175.2(4)
N(1) Ir(2) C(14) C(15) -67.2(7)
N(1) Ir(2) C(14) C(19) 53.6(10)
C(14) Ir(2) N(1) Ir(1) -108.1(4)
N(1) Ir(2) C(15) C(11) -102.3(6)
N(1) Ir(2) C(15) C(14) 141.2(5)
N(1) Ir(2) C(15) C(20) 22.0(9)
C(15) Ir(2) N(1) Ir(1) -149.5(3)
C(11) Ir(2) C(12) C(13) 116.7(7)
C(11) Ir(2) C(12) C(17) -119.7(9)
C(12) Ir(2) C(11) C(15) -119.7(7)
C(12) Ir(2) C(11) C(16) 120.4(11)
C(11) Ir(2) C(13) C(12) -38.0(5)
C(11) Ir(2) C(13) C(14) 80.9(5)
C(11) Ir(2) C(13) C(18) -157.9(9)
C(13) Ir(2) C(11) C(12) 38.3(5)
C(13) Ir(2) C(11) C(15) -81.4(6)
C(13) Ir(2) C(11) C(16) 158.7(10)
C(11) Ir(2) C(14) C(13) -79.7(5)
C(11) Ir(2) C(14) C(15) 37.9(6)
C(11) Ir(2) C(14) C(19) 158.6(9)
C(14) Ir(2) C(11) C(12) 80.8(5)
C(14) Ir(2) C(11) C(15) -38.9(5)
C(14) Ir(2) C(11) C(16) -158.8(10)
C(11) Ir(2) C(15) C(14) -116.5(8)
C(11) Ir(2) C(15) C(20) 124.3(10)
C(15) Ir(2) C(11) C(12) 119.7(7)
C(15) Ir(2) C(11) C(16) -119.8(12)
C(12) Ir(2) C(13) C(14) 118.9(7)
C(12) Ir(2) C(13) C(18) -119.9(10)
C(13) Ir(2) C(12) C(11) -116.7(7)
C(13) Ir(2) C(12) C(17) 123.6(9)
C(12) Ir(2) C(14) C(13) -37.2(4)
C(12) Ir(2) C(14) C(15) 80.5(6)
C(12) Ir(2) C(14) C(19) -158.8(9)
C(14) Ir(2) C(12) C(11) -80.0(5)
C(14) Ir(2) C(12) C(13) 36.7(5)
C(14) Ir(2) C(12) C(17) 160.3(8)
C(12) Ir(2) C(15) C(11) 36.5(5)
C(12) Ir(2) C(15) C(14) -80.0(6)
C(12) Ir(2) C(15) C(20) 160.8(9)
C(15) Ir(2) C(12) C(11) -36.4(5)
C(15) Ir(2) C(12) C(13) 80.3(5)
C(15) Ir(2) C(12) C(17) -156.1(8)
C(13) Ir(2) C(14) C(15) 117.6(8)
C(13) Ir(2) C(14) C(19) -121.7(10)
C(14) Ir(2) C(13) C(12) -118.9(7)
C(14) Ir(2) C(13) C(18) 121.2(10)
C(13) Ir(2) C(15) C(11) 79.3(6)
C(13) Ir(2) C(15) C(14) -37.2(5)
C(13) Ir(2) C(15) C(20) -156.4(9)
C(15) Ir(2) C(13) C(12) -80.6(5)
C(15) Ir(2) C(13) C(14) 38.3(5)
C(15) Ir(2) C(13) C(18) 159.6(9)
C(14) Ir(2) C(15) C(11) 116.5(8)
C(14) Ir(2) C(15) C(20) -119.2(10)
C(15) Ir(2) C(14) C(13) -117.6(8)
C(15) Ir(2) C(14) C(19) 120.7(11)
Ir(1) C(1) C(2) C(3) -59.9(6)
Ir(1) C(1) C(2) C(7) 122.0(7)
Ir(1) C(1) C(5) C(4) 63.7(5)
Ir(1) C(1) C(5) C(10) -119.9(8)
C(2) C(1) C(5) Ir(1) -61.4(5)
C(2) C(1) C(5) C(4) 2.3(8)
C(2) C(1) C(5) C(10) 178.7(7)
C(5) C(1) C(2) Ir(1) 60.7(5)
C(5) C(1) C(2) C(3) 0.9(9)
C(5) C(1) C(2) C(7) -177.3(7)
C(6) C(1) C(2) Ir(1) -121.0(8)
C(6) C(1) C(2) C(3) 179.1(8)
C(6) C(1) C(2) C(7) 0.9(13)
C(6) C(1) C(5) Ir(1) 120.2(7)
C(6) C(1) C(5) C(4) -176.1(7)
C(6) C(1) C(5) C(10) 0.3(9)
Ir(1) C(2) C(3) C(4) -64.2(5)
Ir(1) C(2) C(3) C(8) 119.4(8)
C(1) C(2) C(3) Ir(1) 60.5(5)
C(1) C(2) C(3) C(4) -3.7(9)
C(1) C(2) C(3) C(8) 180.0(7)
C(7) C(2) C(3) Ir(1) -121.3(8)
C(7) C(2) C(3) C(4) 174.5(7)
C(7) C(2) C(3) C(8) -1.9(13)
Ir(1) C(3) C(4) C(5) -57.9(5)
Ir(1) C(3) C(4) C(9) 121.3(9)
C(2) C(3) C(4) Ir(1) 62.8(5)
C(2) C(3) C(4) C(5) 4.9(9)
C(2) C(3) C(4) C(9) -175.9(8)
C(8) C(3) C(4) Ir(1) -120.7(8)
C(8) C(3) C(4) C(5) -178.6(8)
C(8) C(3) C(4) C(9) 0.6(11)
Ir(1) C(4) C(5) C(1) -62.5(5)
Ir(1) C(4) C(5) C(10) 121.1(8)
C(3) C(4) C(5) Ir(1) 58.0(5)
C(3) C(4) C(5) C(1) -4.5(9)
C(3) C(4) C(5) C(10) 179.1(7)
C(9) C(4) C(5) Ir(1) -121.2(9)
C(9) C(4) C(5) C(1) 176.3(8)
C(9) C(4) C(5) C(10) -0.1(11)
Ir(2) C(11) C(12) C(13) -62.6(6)
Ir(2) C(11) C(12) C(17) 123.0(9)
Ir(2) C(11) C(15) C(14) 61.9(6)
Ir(2) C(11) C(15) C(20) -122.0(10)
C(12) C(11) C(15) Ir(2) -61.0(6)
C(12) C(11) C(15) C(14) 0.9(10)
C(12) C(11) C(15) C(20) 177.0(9)
C(15) C(11) C(12) Ir(2) 60.4(6)
C(15) C(11) C(12) C(13) -2.3(10)
C(15) C(11) C(12) C(17) -176.6(8)
C(16) C(11) C(12) Ir(2) -124.5(9)
C(16) C(11) C(12) C(13) 172.9(8)
C(16) C(11) C(12) C(17) -1.5(14)
C(16) C(11) C(15) Ir(2) 123.9(9)
C(16) C(11) C(15) C(14) -174.2(8)
C(16) C(11) C(15) C(20) 1.9(16)
Ir(2) C(12) C(13) C(14) -58.9(6)
Ir(2) C(12) C(13) C(18) 121.4(9)
C(11) C(12) C(13) Ir(2) 61.7(6)
C(11) C(12) C(13) C(14) 2.7(10)
C(11) C(12) C(13) C(18) -176.9(9)
C(17) C(12) C(13) Ir(2) -124.2(9)
C(17) C(12) C(13) C(14) 176.9(9)
C(17) C(12) C(13) C(18) -2.8(15)
Ir(2) C(13) C(14) C(15) -61.6(6)
Ir(2) C(13) C(14) C(19) 120.4(9)
C(12) C(13) C(14) Ir(2) 59.4(6)
C(12) C(13) C(14) C(15) -2.2(10)
C(12) C(13) C(14) C(19) 179.8(6)
C(18) C(13) C(14) Ir(2) -120.9(9)
C(18) C(13) C(14) C(15) 177.4(9)
C(18) C(13) C(14) C(19) -0.6(13)
Ir(2) C(14) C(15) C(11) -62.5(6)
Ir(2) C(14) C(15) C(20) 121.2(9)
C(13) C(14) C(15) Ir(2) 63.3(6)
C(13) C(14) C(15) C(11) 0.8(10)
C(13) C(14) C(15) C(20) -175.4(9)
C(19) C(14) C(15) Ir(2) -118.7(10)
C(19) C(14) C(15) C(11) 178.8(9)
C(19) C(14) C(15) C(20) 2.5(15)
C(22) C(21) C(26) C(25) 1.1(12)
C(26) C(21) C(22) C(23) -0.6(10)
C(22) C(21) B(1) C(27) 124.9(8)
C(22) C(21) B(1) C(33) 5.5(11)
C(22) C(21) B(1) C(40) -113.7(8)
B(1) C(21) C(22) C(23) 176.8(8)
C(26) C(21) B(1) C(27) -57.8(9)
C(26) C(21) B(1) C(33) -177.3(7)
C(26) C(21) B(1) C(40) 63.5(10)
B(1) C(21) C(26) C(25) -176.4(8)
C(21) C(22) C(23) C(24) -1.7(14)
C(22) C(23) C(24) C(25) 3.5(14)
C(23) C(24) C(25) C(26) -2.9(14)
C(24) C(25) C(26) C(21) 0.6(11)
C(28) C(27) C(32) C(31) -0.7(12)
C(32) C(27) C(28) C(29) 1.0(13)
C(28) C(27) B(1) C(21) -47.2(9)
C(28) C(27) B(1) C(33) 74.9(10)
C(28) C(27) B(1) C(40) -168.0(7)
B(1) C(27) C(28) C(29) -179.6(8)
C(32) C(27) B(1) C(21) 132.1(9)
C(32) C(27) B(1) C(33) -105.8(9)
C(32) C(27) B(1) C(40) 11.2(12)
B(1) C(27) C(32) C(31) -180.0(7)
C(27) C(28) C(29) C(30) -0.7(14)
C(28) C(29) C(30) C(31) -0.0(14)
C(29) C(30) C(31) C(32) 0.3(12)
C(30) C(31) C(32) C(27) 0.1(14)
C(34) C(33) C(38) C(37) -1.3(14)
C(38) C(33) C(34) C(35) 0.1(11)
C(34) C(33) B(1) C(21) 120.8(9)
C(34) C(33) B(1) C(27) 2.0(12)
C(34) C(33) B(1) C(40) -117.8(9)
B(1) C(33) C(34) C(35) -179.5(8)
C(38) C(33) B(1) C(21) -58.9(10)
C(38) C(33) B(1) C(27) -177.6(8)
C(38) C(33) B(1) C(40) 62.5(10)
B(1) C(33) C(38) C(37) 178.4(8)
C(33) C(34) C(35) C(36) -0.1(13)
C(34) C(35) C(36) C(37) 1.2(16)
C(35) C(36) C(37) C(38) -2.4(16)
C(36) C(37) C(38) C(33) 2.5(16)
C(41) C(40) C(45) C(44) 2.1(12)
C(45) C(40) C(41) C(42) -1.9(13)
C(41) C(40) B(1) C(21) 172.7(7)
C(41) C(40) B(1) C(27) -68.3(10)
C(41) C(40) B(1) C(33) 49.9(9)
B(1) C(40) C(41) C(42) 178.6(8)
C(45) C(40) B(1) C(21) -6.8(11)
C(45) C(40) B(1) C(27) 112.3(9)
C(45) C(40) B(1) C(33) -129.5(8)
B(1) C(40) C(45) C(44) -178.4(8)
C(40) C(41) C(42) C(43) 2.4(14)
C(41) C(42) C(43) C(44) -3.0(13)
C(42) C(43) C(44) C(45) 3.1(12)
C(43) C(44) C(45) C(40) -2.8(13)
